data_2311315
loop_
_publ_author_name
'Akkurt, Mehmet'
'Jasinski, Jerry P.'
'Mohamed, Shaaban K.'
'Omran, Omran A.'
'Albayati, Mustafa R.'

_publ_section_title
;
 Crystal structure of the inclusion complex
 25-benzo-ylmeth-oxy-5,11,17,23-tetra-tert-butyl-26,27,28-trihy-droxy-2,8,14,20-tetra-thia-calix[4]arene-tetra-ethyl-ammonium
 chloride (1/1).
;
_journal_coeditor_code XU5871
_journal_issue 'Pt 11'
_journal_name_full 'Acta crystallographica. Section E, Crystallographic communications'
_journal_page_first o830
_journal_page_last 1
_journal_paper_doi 10.1107/S2056989015018617
_journal_volume 71
_journal_year 2015
_chemical_formula_iupac 'C48 H54 O5 S4, C8 H20 N +, Cl -'
_chemical_formula_moiety 'C48 H54 O5 S4, C8 H20 N, Cl'
_chemical_formula_sum 'C56 H74 Cl N O5 S4'
_chemical_formula_weight 1004.85
_chemical_name_systematic
'25-Benzoylmethoxy-5,11,17,23-tetra-<i>tert</i>-butyl-26,27,28-trihydroxy-2,8,14,20-tetrathiacalix[4]arene--tetraethylammonium chloride (1/1)'
_space_group_IT_number 4
_space_group_name_Hall 'P 2yb'
_space_group_name_H-M_alt 'P 1 21 1'
_symmetry_cell_setting monoclinic
_symmetry_space_group_name_Hall 'P 2yb'
_symmetry_space_group_name_H-M 'P 1 21 1'
_atom_sites_solution_hydrogens geom
_cell_angle_alpha 90
_cell_angle_beta 103.184(3)
_cell_angle_gamma 90
_cell_formula_units_Z 4
_cell_length_a 19.4338(6)
_cell_length_b 14.2147(3)
_cell_length_c 20.8631(6)
_cell_measurement_reflns_used 9238
_cell_measurement_temperature 293(2)
_cell_measurement_theta_max 31.6730
_cell_measurement_theta_min 3.2280
_cell_volume 5611.4(3)
_computing_cell_refinement
;
CrysAlis PRO (Agilent, 2014)
;
_computing_data_collection
;
CrysAlis PRO (Agilent, 2014)
;
_computing_data_reduction
;
CrysAlis PRO (Agilent, 2014)
;
_computing_molecular_graphics
;
ORTEP-3 for Windows (Farrugia, 2012)
;
_computing_publication_material
;
PLATON (Spek, 2009)
;
_computing_structure_refinement
;
SHELXL2014 (Sheldrick, 2015)
;
_computing_structure_solution
;
SHELXS2014 (Sheldrick, 2008)
;
_diffrn_ambient_temperature 293(2)
_diffrn_detector_area_resol_mean 16.0416
_diffrn_measured_fraction_theta_full 0.995
_diffrn_measured_fraction_theta_max 0.894
_diffrn_measurement_device 'four-circle diffractometer'
_diffrn_measurement_device_type 'Agilent Xcalibur, Eos, Gemini'
_diffrn_measurement_method '\w scans'
_diffrn_radiation_monochromator graphite
_diffrn_radiation_type 'Mo K\a'
_diffrn_radiation_wavelength 0.71073
_diffrn_reflns_av_R_equivalents 0.0350
_diffrn_reflns_limit_h_max 27
_diffrn_reflns_limit_h_min -27
_diffrn_reflns_limit_k_max 21
_diffrn_reflns_limit_k_min -19
_diffrn_reflns_limit_l_max 31
_diffrn_reflns_limit_l_min -31
_diffrn_reflns_number 40706
_diffrn_reflns_reduction_process
;
;
_diffrn_reflns_theta_full 25.24
_diffrn_reflns_theta_max 32.81
_diffrn_reflns_theta_min 3.14
_exptl_absorpt_coefficient_mu 0.262
_exptl_absorpt_correction_T_max 1.00000
_exptl_absorpt_correction_T_min 0.92171
_exptl_absorpt_correction_type multi-scan
_exptl_absorpt_process_details
;
(CrysAlis Pro; Agilent, 2014)
;
_exptl_crystal_colour colourless
_exptl_crystal_density_diffrn 1.189
_exptl_crystal_density_method 'Not Measured'
_exptl_crystal_description prism
_exptl_crystal_F_000 2152
_exptl_crystal_size_max 0.420
_exptl_crystal_size_mid 0.380
_exptl_crystal_size_min 0.220
_refine_diff_density_max 0.983
_refine_diff_density_min -0.876
_refine_ls_abs_structure_details
;
Flack (1983)
;
_refine_ls_abs_structure_Flack 0.43(8)
_refine_ls_extinction_method none
_refine_ls_goodness_of_fit_ref 1.050
_refine_ls_hydrogen_treatment constr
_refine_ls_matrix_type full
_refine_ls_number_parameters 1208
_refine_ls_number_reflns 25992
_refine_ls_number_restraints 8
_refine_ls_restrained_S_all 1.050
_refine_ls_R_factor_all 0.1189
_refine_ls_R_factor_gt 0.0789
_refine_ls_shift/su_max 0.000
_refine_ls_shift/su_mean 0.000
_refine_ls_structure_factor_coef Fsqd
_refine_ls_weighting_details 'w=1/[\s^2^(Fo^2^)+(0.1278P)^2^+2.7781P] where P=(Fo^2^+2Fc^2^)/3'
_refine_ls_weighting_scheme calc
_refine_ls_wR_factor_gt 0.2023
_refine_ls_wR_factor_ref 0.2410
_reflns_number_gt 18033
_reflns_number_total 25992
_reflns_threshold_expression I>2\s(I)
_cod_data_source_file xu5871sup1.cif
_cod_data_source_block I
_cod_original_sg_symbol_H-M 'P 21'
_cod_database_code 2311315

loop_
_symmetry_equiv_pos_as_xyz
x,y,z
-x,1/2+y,-z

loop_
_atom_site_aniso_label
_atom_site_aniso_U_11
_atom_site_aniso_U_22
_atom_site_aniso_U_33
_atom_site_aniso_U_12
_atom_site_aniso_U_13
_atom_site_aniso_U_23
S1 0.0502(7) 0.0276(6) 0.0421(6) -0.0061(6) 0.0242(5) -0.0121(6)
S2 0.0481(7) 0.0233(5) 0.0469(7) -0.0079(6) 0.0232(6) -0.0039(6)
S3 0.0391(6) 0.0228(5) 0.0477(7) 0.0044(6) -0.0029(5) 0.0039(6)
S4 0.0399(6) 0.0267(5) 0.0322(5) -0.0033(5) -0.0057(4) -0.0051(5)
S1' 0.0349(6) 0.0282(6) 0.0407(6) -0.0020(6) -0.0024(5) -0.0047(5)
S2' 0.0340(6) 0.0250(6) 0.0509(7) 0.0050(5) 0.0035(5) 0.0017(6)
S3' 0.0425(6) 0.0236(5) 0.0490(7) -0.0033(6) 0.0182(5) 0.0043(6)
S4' 0.0453(6) 0.0283(6) 0.0307(5) -0.0011(6) 0.0160(5) -0.0082(5)
Cl1 0.269(8) 0.315(11) 0.201(6) 0.065(9) -0.013(6) -0.056(7)
O1 0.046(2) 0.0318(19) 0.0434(19) -0.0051(18) 0.0139(17) -0.0103(16)
O2 0.049(2) 0.0238(16) 0.0258(15) -0.0009(16) 0.0066(14) 0.0030(13)
O3 0.053(2) 0.0269(17) 0.0362(18) -0.0054(17) 0.0062(16) -0.0052(15)
O4 0.066(2) 0.0207(15) 0.0177(13) -0.0040(17) 0.0061(14) -0.0029(12)
O5 0.158(6) 0.0225(19) 0.0256(17) 0.005(3) 0.008(3) -0.0005(15)
Cl2 0.285(9) 0.313(11) 0.217(6) 0.072(9) 0.073(6) 0.024(7)
C1 0.048(3) 0.031(3) 0.042(3) 0.000(2) 0.029(2) -0.003(2)
O1' 0.040(2) 0.0313(19) 0.045(2) -0.0028(17) 0.0109(16) -0.0065(16)
C2 0.045(3) 0.029(2) 0.036(2) -0.007(2) 0.023(2) -0.008(2)
O2' 0.0395(18) 0.0229(16) 0.0308(16) -0.0003(15) 0.0046(14) 0.0044(13)
C3 0.041(3) 0.031(2) 0.032(2) -0.010(2) 0.023(2) -0.0080(19)
O3' 0.045(2) 0.0293(18) 0.0340(17) 0.0031(17) 0.0033(15) -0.0058(15)
C4 0.043(3) 0.028(2) 0.036(2) -0.007(2) 0.022(2) -0.005(2)
O4' 0.052(2) 0.0217(15) 0.0186(13) -0.0006(15) 0.0011(13) -0.0004(12)
C5 0.049(3) 0.030(3) 0.036(2) -0.008(2) 0.020(2) -0.005(2)
O5' 0.155(6) 0.026(2) 0.0244(17) -0.008(3) 0.000(2) -0.0017(16)
C6 0.053(3) 0.033(3) 0.040(3) -0.008(3) 0.024(2) -0.006(2)
C7 0.054(3) 0.040(3) 0.045(3) -0.001(3) 0.009(3) -0.005(3)
C8 0.096(8) 0.060(6) 0.161(11) 0.013(6) -0.051(8) -0.006(7)
C9 0.049(4) 0.103(7) 0.074(5) -0.004(5) 0.017(4) 0.006(5)
C10 0.086(6) 0.162(12) 0.062(5) -0.003(8) 0.004(5) -0.043(7)
C11 0.037(2) 0.029(2) 0.033(2) -0.002(2) 0.0072(18) -0.0043(19)
C12 0.037(2) 0.0188(19) 0.031(2) -0.003(2) 0.0117(17) -0.0015(18)
C13 0.044(3) 0.016(2) 0.0256(19) -0.0004(18) 0.0050(18) 0.0030(15)
C14 0.035(2) 0.0163(18) 0.034(2) 0.0021(19) 0.0032(17) 0.0014(18)
C15 0.040(3) 0.022(2) 0.035(2) 0.001(2) 0.0122(19) -0.0015(18)
C16 0.040(2) 0.028(2) 0.026(2) 0.003(2) 0.0091(18) -0.0025(18)
C17 0.049(3) 0.040(3) 0.030(2) 0.005(3) 0.006(2) -0.004(2)
C18 0.085(6) 0.146(10) 0.030(3) 0.046(6) -0.009(3) -0.018(4)
C19 0.097(6) 0.059(4) 0.046(3) 0.017(4) 0.008(4) -0.020(3)
C20 0.114(7) 0.101(7) 0.039(3) -0.014(7) 0.031(4) -0.001(4)
C21 0.035(3) 0.032(3) 0.043(3) 0.003(2) -0.002(2) -0.003(2)
C22 0.038(3) 0.025(2) 0.034(2) 0.003(2) -0.0076(19) 0.0024(19)
C23 0.033(2) 0.026(2) 0.0250(19) 0.0000(19) -0.0063(16) -0.0010(17)
C24 0.036(2) 0.028(2) 0.034(2) -0.002(2) -0.0070(19) -0.0021(19)
C25 0.035(3) 0.030(2) 0.040(3) 0.000(2) -0.007(2) 0.000(2)
C26 0.033(3) 0.036(3) 0.044(3) -0.002(2) -0.002(2) -0.002(2)
C27 0.050(3) 0.044(3) 0.055(4) -0.001(3) 0.016(3) -0.001(3)
C28 0.064(5) 0.112(8) 0.056(4) 0.007(5) 0.015(4) 0.005(5)
C29 0.042(4) 0.104(7) 0.082(5) 0.007(5) 0.010(4) -0.003(5)
C30 0.169(12) 0.052(5) 0.162(11) -0.030(7) 0.122(10) -0.013(6)
C31 0.032(2) 0.026(2) 0.0192(17) -0.0020(18) 0.0052(15) -0.0003(16)
C32 0.033(2) 0.0168(18) 0.0203(16) -0.0033(18) 0.0005(14) 0.0020(15)
C33 0.049(3) 0.0166(19) 0.0166(16) -0.001(2) 0.0056(16) -0.0005(15)
C34 0.037(2) 0.022(2) 0.0267(18) -0.001(2) 0.0123(16) -0.0022(17)
C35 0.033(2) 0.030(2) 0.0246(19) 0.001(2) 0.0030(16) -0.0044(17)
C36 0.036(2) 0.025(2) 0.0196(17) -0.0012(19) 0.0047(16) -0.0021(16)
C37 0.037(2) 0.045(3) 0.0186(18) 0.000(2) 0.0036(17) -0.0048(19)
C38 0.069(5) 0.147(10) 0.035(3) 0.012(6) 0.007(3) -0.036(5)
C39 0.137(8) 0.071(5) 0.025(3) -0.002(6) 0.011(4) 0.007(3)
C40 0.091(6) 0.080(5) 0.041(3) -0.040(5) 0.019(4) -0.026(4)
C41 0.063(3) 0.019(2) 0.0212(19) 0.000(2) 0.007(2) -0.0022(17)
C42 0.060(3) 0.023(2) 0.0207(18) -0.002(2) 0.0056(19) -0.0012(17)
C43 0.047(3) 0.021(2) 0.026(2) 0.007(2) 0.0092(19) 0.0029(17)
C44 0.061(3) 0.026(2) 0.0207(19) 0.001(2) 0.009(2) -0.0033(18)
C45 0.070(4) 0.034(3) 0.021(2) 0.007(3) 0.010(2) 0.001(2)
C46 0.065(4) 0.033(3) 0.032(2) 0.010(3) 0.011(2) 0.013(2)
C47 0.072(4) 0.021(2) 0.035(2) 0.008(3) 0.014(3) 0.001(2)
C48 0.056(3) 0.027(2) 0.028(2) 0.001(2) 0.013(2) -0.0021(19)
C1' 0.031(2) 0.037(3) 0.045(3) 0.001(2) 0.000(2) 0.007(2)
C2' 0.031(2) 0.032(3) 0.036(2) 0.001(2) -0.0024(19) -0.001(2)
C3' 0.024(2) 0.032(2) 0.033(2) 0.0054(19) -0.0044(16) -0.0002(19)
C4' 0.029(2) 0.032(2) 0.038(2) 0.004(2) -0.0013(18) 0.001(2)
C5' 0.039(3) 0.033(3) 0.040(3) 0.006(2) 0.003(2) 0.002(2)
C6' 0.039(3) 0.038(3) 0.041(3) 0.005(2) 0.005(2) 0.004(2)
C7' 0.052(4) 0.046(3) 0.061(4) 0.002(3) 0.021(3) 0.006(3)
C8' 0.152(10) 0.066(6) 0.120(8) -0.014(7) 0.100(8) -0.007(6)
C9' 0.047(4) 0.107(7) 0.070(5) 0.017(5) 0.021(3) 0.009(5)
C10' 0.087(6) 0.100(7) 0.068(5) -0.008(6) 0.037(5) -0.015(5)
C11' 0.043(3) 0.032(3) 0.034(2) 0.004(2) 0.009(2) -0.002(2)
C12' 0.033(2) 0.0198(19) 0.039(2) 0.003(2) 0.0045(17) 0.001(2)
C13' 0.037(2) 0.016(2) 0.032(2) 0.0019(18) 0.0066(18) 0.0036(16)
C14' 0.032(2) 0.0191(19) 0.039(2) 0.000(2) 0.0098(17) -0.0002(19)
C15' 0.035(2) 0.025(2) 0.039(2) 0.001(2) 0.0029(19) -0.004(2)
C16' 0.043(3) 0.030(2) 0.035(2) 0.004(2) 0.004(2) -0.002(2)
C17' 0.061(4) 0.049(3) 0.033(2) 0.003(3) 0.001(2) -0.009(3)
C18' 0.108(7) 0.139(10) 0.043(4) -0.016(8) 0.020(4) -0.015(5)
C19' 0.29(2) 0.080(7) 0.055(5) -0.045(10) -0.004(8) -0.028(5)
C20' 0.103(7) 0.171(13) 0.056(5) 0.055(9) -0.021(5) -0.019(7)
C21' 0.034(2) 0.033(3) 0.036(2) -0.003(2) 0.0121(19) -0.004(2)
C22' 0.038(2) 0.029(2) 0.030(2) -0.001(2) 0.0152(19) 0.0038(19)
C23' 0.038(2) 0.029(2) 0.0202(17) 0.001(2) 0.0113(16) -0.0022(17)
C24' 0.048(3) 0.027(2) 0.026(2) -0.001(2) 0.018(2) -0.0054(18)
C25' 0.045(3) 0.028(2) 0.031(2) 0.001(2) 0.018(2) -0.0020(19)
C26' 0.040(3) 0.035(3) 0.034(2) 0.001(2) 0.015(2) -0.003(2)
C27' 0.041(3) 0.043(3) 0.039(3) 0.003(3) 0.011(2) -0.008(2)
C28' 0.059(4) 0.069(5) 0.039(3) 0.001(4) 0.004(3) -0.005(3)
C29' 0.046(4) 0.085(6) 0.060(4) -0.003(4) 0.019(3) 0.000(4)
C30' 0.069(5) 0.049(4) 0.070(5) 0.020(4) -0.011(4) -0.007(4)
C31' 0.030(2) 0.029(2) 0.0218(17) 0.0049(18) 0.0041(15) -0.0021(16)
C32' 0.036(2) 0.0187(18) 0.0228(17) 0.0021(19) 0.0094(15) -0.0025(16)
C33' 0.040(2) 0.0149(18) 0.0179(16) 0.0010(18) 0.0031(15) 0.0005(15)
C34' 0.030(2) 0.023(2) 0.0277(19) -0.003(2) 0.0015(15) 0.0018(18)
C35' 0.034(2) 0.033(2) 0.0255(19) -0.001(2) 0.0068(17) 0.0017(18)
C36' 0.036(2) 0.030(2) 0.0212(18) 0.004(2) 0.0057(17) 0.0015(17)
C37' 0.043(3) 0.047(3) 0.0205(19) 0.001(3) 0.0068(18) -0.003(2)
C38' 0.067(5) 0.156(11) 0.040(3) -0.018(6) 0.004(3) -0.038(5)
C39' 0.201(13) 0.083(7) 0.026(3) -0.013(8) 0.012(5) 0.008(4)
C40' 0.079(6) 0.138(9) 0.066(5) 0.040(6) -0.007(4) -0.066(6)
C41' 0.052(3) 0.019(2) 0.0211(18) -0.002(2) 0.0021(18) 0.0002(16)
C42' 0.053(3) 0.024(2) 0.0237(19) -0.002(2) 0.0040(19) -0.0012(17)
C43' 0.044(3) 0.024(2) 0.0228(19) -0.006(2) 0.0019(18) 0.0019(17)
C44' 0.059(3) 0.028(2) 0.0201(19) -0.001(2) 0.000(2) -0.0028(18)
C45' 0.072(4) 0.036(3) 0.020(2) -0.005(3) 0.003(2) 0.001(2)
C46' 0.064(4) 0.030(3) 0.032(2) -0.004(3) 0.007(2) 0.010(2)
C47' 0.065(4) 0.024(2) 0.036(3) -0.002(3) 0.005(2) 0.003(2)
C48' 0.050(3) 0.027(2) 0.027(2) -0.005(2) 0.003(2) -0.0018(19)
N1 0.051(3) 0.059(3) 0.047(3) 0.001(3) 0.028(2) 0.017(3)
C101 0.072(6) 0.092(7) 0.112(8) 0.020(6) 0.028(5) 0.040(6)
C102 0.119(10) 0.093(9) 0.248(19) 0.028(8) 0.076(12) 0.085(11)
C103 0.123(9) 0.105(8) 0.081(6) 0.043(7) 0.055(6) 0.039(6)
C104 0.158(13) 0.199(17) 0.094(8) -0.106(13) 0.042(8) -0.058(10)
C105 0.171(12) 0.29(2) 0.114(9) 0.168(14) 0.114(9) 0.145(12)
C106 0.202(17) 0.31(3) 0.110(10) 0.180(19) 0.083(11) 0.110(14)
C107 0.097(8) 0.145(12) 0.126(9) 0.001(9) 0.047(7) -0.010(9)
C108 0.129(12) 0.33(3) 0.164(13) -0.081(16) 0.067(11) -0.150(18)
N2 0.034(2) 0.058(3) 0.046(3) -0.004(2) -0.0045(19) -0.017(2)
C201 0.053(4) 0.076(5) 0.086(5) 0.006(4) 0.006(4) -0.035(5)
C202 0.089(8) 0.090(8) 0.231(16) 0.011(7) 0.035(9) -0.077(10)
C203 0.068(5) 0.102(7) 0.060(4) 0.010(5) -0.005(4) -0.024(5)
C204 0.125(10) 0.161(13) 0.097(8) -0.059(10) -0.006(7) 0.051(9)
C205 0.079(6) 0.139(10) 0.081(6) 0.038(6) -0.028(5) -0.077(7)
C206 0.113(9) 0.219(18) 0.140(11) 0.091(11) -0.039(8) -0.127(12)
C207 0.069(6) 0.140(11) 0.102(8) -0.016(7) 0.026(5) -0.025(8)
C208 0.089(8) 0.29(2) 0.141(12) 0.002(13) 0.028(8) 0.129(15)

loop_
_atom_site_type_symbol
_atom_site_label
_atom_site_fract_x
_atom_site_fract_y
_atom_site_fract_z
_atom_site_U_iso_or_equiv
_atom_site_thermal_displace_type
_atom_site_calc_flag
_atom_site_refinement_flags
_atom_site_occupancy
S S1 0.80181(8) 0.70396(10) 0.81392(7) 0.0378(4) Uani d . 1.000
S S2 0.79798(8) 0.32086(9) 0.76697(7) 0.0375(4) Uani d . 1.000
S S3 1.08437(7) 0.32100(10) 0.78599(7) 0.0386(3) Uani d . 1.000
S S4 1.08698(7) 0.70419(9) 0.83087(6) 0.0352(3) Uani d . 1.000
S S1' 0.39116(7) 0.32712(10) 0.18651(6) 0.0364(3) Uani d . 1.000
S S2' 0.41163(7) 0.70921(10) 0.23426(7) 0.0376(4) Uani d . 1.000
S S3' 0.68815(7) 0.70828(10) 0.21467(7) 0.0371(3) Uani d . 1.000
S S4' 0.66803(7) 0.32534(9) 0.16843(6) 0.0336(3) Uani d . 1.000
Cl Cl1 0.5890(5) 0.1924(8) 0.9383(4) 0.272(5) Uani d . 1.000
O O1 0.8589(2) 0.5115(3) 0.82787(19) 0.0398(11) Uani d . 1.000
O O2 0.9501(2) 0.3800(3) 0.82638(16) 0.0332(10) Uani d . 1.000
O O3 1.0475(2) 0.5057(3) 0.84746(18) 0.0393(11) Uani d . 1.000
O O4 0.9539(2) 0.7408(2) 0.87704(15) 0.0354(9) Uani d . 1.000
O O5 0.9786(4) 0.7796(3) 1.00075(19) 0.071(2) Uani d . 1.000
Cl Cl2 0.8781(5) 0.3360(8) 0.9383(4) 0.269(5) Uani d . 1.000
C C1 0.6904(3) 0.6073(4) 0.7405(3) 0.0373(17) Uani d . 1.000
O O1' 0.4415(2) 0.5191(3) 0.17254(19) 0.0386(11) Uani d . 1.000
C C2 0.7589(3) 0.6001(4) 0.7784(3) 0.0345(14) Uani d . 1.000
O O2' 0.53388(19) 0.6500(2) 0.17442(16) 0.0316(10) Uani d . 1.000
C C3 0.7947(3) 0.5140(4) 0.7881(2) 0.0323(14) Uani d . 1.000
O O3' 0.6206(2) 0.5239(3) 0.15314(17) 0.0370(11) Uani d . 1.000
C C4 0.7594(3) 0.4353(4) 0.7545(2) 0.0336(14) Uani d . 1.000
O O4' 0.5115(2) 0.2898(2) 0.12228(15) 0.0319(9) Uani d . 1.000
C C5 0.6911(3) 0.4432(4) 0.7169(3) 0.0367(16) Uani d . 1.000
O O5' 0.4777(4) 0.2509(3) -0.00141(19) 0.072(2) Uani d . 1.000
C C6 0.6547(3) 0.5280(4) 0.7093(3) 0.0399(17) Uani d . 1.000
C C7 0.5784(4) 0.5339(5) 0.6676(3) 0.0467(17) Uani d . 1.000
C C8 0.5516(6) 0.6335(8) 0.6604(7) 0.119(5) Uani d . 1.000
C C9 0.5321(4) 0.4741(8) 0.7010(4) 0.075(3) Uani d . 1.000
C C10 0.5757(6) 0.4932(11) 0.5992(5) 0.105(5) Uani d . 1.000
C C11 0.8604(3) 0.2973(4) 0.6625(2) 0.0331(12) Uani d . 1.000
C C12 0.8709(2) 0.3240(4) 0.7288(2) 0.0283(11) Uani d . 1.000
C C13 0.9400(3) 0.3436(3) 0.7676(2) 0.0290(14) Uani d . 1.000
C C14 0.9963(2) 0.3213(3) 0.7379(2) 0.0292(11) Uani d . 1.000
C C15 0.9840(3) 0.2946(3) 0.6716(2) 0.0318(14) Uani d . 1.000
C C16 0.9163(3) 0.2858(4) 0.6318(2) 0.0311(12) Uani d . 1.000
C C17 0.9045(3) 0.2603(4) 0.5588(2) 0.0402(16) Uani d . 1.000
C C18 0.8299(5) 0.2777(9) 0.5210(3) 0.091(4) Uani d . 1.000
C C19 0.9228(5) 0.1576(6) 0.5523(4) 0.069(3) Uani d . 1.000
C C20 0.9535(5) 0.3218(8) 0.5270(3) 0.083(3) Uani d . 1.000
C C21 1.1611(3) 0.4491(4) 0.7343(3) 0.0384(17) Uani d . 1.000
C C22 1.1141(3) 0.4370(4) 0.7740(2) 0.0349(14) Uani d . 1.000
C C23 1.0916(3) 0.5131(4) 0.8073(2) 0.0301(11) Uani d . 1.000
C C24 1.1186(3) 0.6025(4) 0.7965(2) 0.0351(12) Uani d . 1.000
C C25 1.1662(3) 0.6138(4) 0.7564(3) 0.0375(16) Uani d . 1.000
C C26 1.1876(3) 0.5385(4) 0.7232(3) 0.0394(17) Uani d . 1.000
C C27 1.2369(4) 0.5485(5) 0.6768(3) 0.0490(19) Uani d . 1.000
C C28 1.1999(5) 0.5128(8) 0.6084(4) 0.077(3) Uani d . 1.000
C C29 1.3035(4) 0.4928(8) 0.7018(5) 0.077(3) Uani d . 1.000
C C30 1.2592(8) 0.6506(7) 0.6711(7) 0.114(6) Uani d . 1.000
C C31 0.9866(2) 0.6758(3) 0.7159(2) 0.0258(11) Uani d . 1.000
C C32 0.9990(2) 0.7007(3) 0.78212(19) 0.0243(10) Uani d . 1.000
C C33 0.9425(3) 0.7144(3) 0.81181(19) 0.0277(13) Uani d . 1.000
C C34 0.8743(3) 0.7014(4) 0.7749(2) 0.0278(11) Uani d . 1.000
C C35 0.8624(3) 0.6776(4) 0.7084(2) 0.0298(11) Uani d . 1.000
C C36 0.9189(3) 0.6639(3) 0.6779(2) 0.0271(11) Uani d . 1.000
C C37 0.9057(3) 0.6351(4) 0.6048(2) 0.0340(13) Uani d . 1.000
C C38 0.9711(4) 0.5952(9) 0.5879(3) 0.084(4) Uani d . 1.000
C C39 0.8830(6) 0.7202(7) 0.5621(3) 0.079(3) Uani d . 1.000
C C40 0.8473(5) 0.5604(7) 0.5886(3) 0.070(3) Uani d . 1.000
C C41 0.9633(3) 0.6610(3) 0.9205(2) 0.0348(14) Uani d . 1.000
C C42 0.9788(3) 0.6964(4) 0.9898(2) 0.0351(13) Uani d . 1.000
C C43 0.9947(3) 0.6261(3) 1.0436(2) 0.0312(14) Uani d . 1.000
C C44 1.0124(3) 0.6590(4) 1.1089(2) 0.0360(14) Uani d . 1.000
C C45 1.0281(4) 0.5972(4) 1.1603(2) 0.0417(18) Uani d . 1.000
C C46 1.0254(4) 0.5011(4) 1.1481(3) 0.0433(18) Uani d . 1.000
C C47 1.0081(4) 0.4679(4) 1.0844(3) 0.0424(16) Uani d . 1.000
C C48 0.9926(3) 0.5301(4) 1.0321(2) 0.0365(14) Uani d . 1.000
C C1' 0.3177(3) 0.4237(4) 0.2627(3) 0.0391(16) Uani d . 1.000
C C2' 0.3667(3) 0.4301(4) 0.2231(3) 0.0346(14) Uani d . 1.000
C C3' 0.3975(3) 0.5166(4) 0.2133(2) 0.0314(12) Uani d . 1.000
C C4' 0.3794(3) 0.5954(4) 0.2468(3) 0.0344(12) Uani d . 1.000
C C5' 0.3303(3) 0.5871(4) 0.2864(3) 0.0383(17) Uani d . 1.000
C C6' 0.2988(3) 0.5021(4) 0.2947(3) 0.0400(17) Uani d . 1.000
C C7' 0.2441(4) 0.4977(5) 0.3373(4) 0.052(2) Uani d . 1.000
C C8' 0.2295(7) 0.3968(7) 0.3541(6) 0.102(5) Uani d . 1.000
C C9' 0.1775(4) 0.5495(8) 0.3007(4) 0.073(3) Uani d . 1.000
C C10' 0.2704(5) 0.5479(8) 0.4020(4) 0.082(3) Uani d . 1.000
C C11' 0.5250(3) 0.7316(4) 0.3387(3) 0.0363(16) Uani d . 1.000
C C12' 0.5031(3) 0.7055(4) 0.2726(2) 0.0312(11) Uani d . 1.000
C C13' 0.5528(3) 0.6864(3) 0.2336(2) 0.0285(12) Uani d . 1.000
C C14' 0.6242(2) 0.7080(4) 0.2634(2) 0.0298(11) Uani d . 1.000
C C15' 0.6439(3) 0.7340(4) 0.3291(3) 0.0339(12) Uani d . 1.000
C C16' 0.5966(3) 0.7429(4) 0.3697(3) 0.0368(14) Uani d . 1.000
C C17' 0.6204(4) 0.7690(5) 0.4425(3) 0.0492(18) Uani d . 1.000
C C18' 0.5621(6) 0.7607(10) 0.4780(4) 0.096(4) Uani d . 1.000
C C19' 0.6451(10) 0.8685(8) 0.4470(5) 0.149(7) Uani d . 1.000
C C20' 0.6783(6) 0.6990(11) 0.4766(4) 0.116(5) Uani d . 1.000
C C21' 0.7901(3) 0.5798(4) 0.2654(3) 0.0337(14) Uani d . 1.000
C C22' 0.7226(3) 0.5926(4) 0.2258(2) 0.0311(12) Uani d . 1.000
C C23' 0.6846(3) 0.5165(4) 0.1927(2) 0.0283(11) Uani d . 1.000
C C24' 0.7168(3) 0.4263(4) 0.2027(2) 0.0321(14) Uani d . 1.000
C C25' 0.7840(3) 0.4154(4) 0.2423(2) 0.0332(14) Uani d . 1.000
C C26' 0.8225(3) 0.4916(4) 0.2757(3) 0.0353(16) Uani d . 1.000
C C27' 0.8948(3) 0.4798(4) 0.3216(3) 0.0407(17) Uani d . 1.000
C C28' 0.8932(4) 0.5136(6) 0.3901(3) 0.057(2) Uani d . 1.000
C C29' 0.9488(4) 0.5381(7) 0.2947(4) 0.063(3) Uani d . 1.000
C C30' 0.9196(5) 0.3764(6) 0.3288(4) 0.067(3) Uani d . 1.000
C C31' 0.6250(3) 0.3515(3) 0.2838(2) 0.0272(11) Uani d . 1.000
C C32' 0.6039(2) 0.3282(3) 0.2173(2) 0.0254(11) Uani d . 1.000
C C33' 0.5331(2) 0.3155(3) 0.18780(19) 0.0248(10) Uani d . 1.000
C C34' 0.4828(2) 0.3283(4) 0.2256(2) 0.0277(11) Uani d . 1.000
C C35' 0.5043(3) 0.3506(4) 0.2918(2) 0.0308(11) Uani d . 1.000
C C36' 0.5755(3) 0.3630(4) 0.3224(2) 0.0292(11) Uani d . 1.000
C C37' 0.5979(3) 0.3920(4) 0.3949(2) 0.0369(15) Uani d . 1.000
C C38' 0.6710(5) 0.4311(9) 0.4127(4) 0.089(4) Uani d . 1.000
C C39' 0.5951(8) 0.3079(8) 0.4373(3) 0.106(5) Uani d . 1.000
C C40' 0.5481(5) 0.4694(9) 0.4094(4) 0.098(4) Uani d . 1.000
C C41' 0.5008(3) 0.3695(3) 0.0793(2) 0.0317(13) Uani d . 1.000
C C42' 0.4819(3) 0.3344(4) 0.0099(2) 0.0343(14) Uani d . 1.000
C C43' 0.4714(3) 0.4048(4) -0.0438(2) 0.0312(14) Uani d . 1.000
C C44' 0.4567(3) 0.3710(4) -0.1090(2) 0.0372(14) Uani d . 1.000
C C45' 0.4467(4) 0.4330(4) -0.1606(2) 0.0439(18) Uani d . 1.000
C C46' 0.4517(4) 0.5298(4) -0.1485(3) 0.0426(18) Uani d . 1.000
C C47' 0.4655(3) 0.5623(4) -0.0849(3) 0.0427(18) Uani d . 1.000
C C48' 0.4762(3) 0.5000(4) -0.0325(2) 0.0356(14) Uani d . 1.000
N N1 0.7316(3) 0.5160(5) 0.9884(3) 0.0496(17) Uani d . 1.000
C C101 0.6644(5) 0.5741(8) 0.9824(6) 0.091(4) Uani d . 1.000
C C102 0.6541(8) 0.6476(10) 0.9349(10) 0.148(8) Uani d . 1.000
C C103 0.7320(7) 0.4724(9) 0.9252(5) 0.098(4) Uani d . 1.000
C C104 0.6633(9) 0.4157(13) 0.8927(6) 0.148(8) Uani d . 1.000
C C105 0.7357(8) 0.4551(14) 1.0466(6) 0.179(8) Uani d . 1.000
C C106 0.7984(10) 0.3894(17) 1.0618(7) 0.200(12) Uani d . 1.000
C C107 0.7949(7) 0.5819(12) 1.0075(7) 0.119(6) Uani d U 1.000
C C108 0.8067(9) 0.6162(19) 1.0767(9) 0.202(12) Uani d U 1.000
N N2 0.7630(3) 1.0163(4) 0.9884(3) 0.0482(16) Uani d . 1.000
C C201 0.8276(4) 0.9585(7) 0.9832(5) 0.073(3) Uani d . 1.000
C C202 0.8157(7) 0.8812(9) 0.9367(9) 0.137(7) Uani d . 1.000
C C203 0.7296(5) 1.0612(8) 0.9248(4) 0.080(3) Uani d . 1.000
C C204 0.7792(8) 1.1205(12) 0.8923(6) 0.133(6) Uani d . 1.000
C C205 0.7912(5) 1.0878(9) 1.0404(5) 0.107(4) Uani d . 1.000
C C206 0.7330(8) 1.1501(13) 1.0580(7) 0.168(8) Uani d . 1.000
C C207 0.7100(6) 0.9540(11) 1.0089(6) 0.103(5) Uani d . 1.000
C C208 0.7315(7) 0.9154(16) 1.0784(8) 0.173(8) Uani d . 1.000
H H1 0.66790 0.66540 0.73570 0.0450 Uiso c RU 1.000
H H1O 0.87440 0.45770 0.82950 0.0600 Uiso c RU 1.000
H H2O 0.92590 0.35180 0.84760 0.0500 Uiso c RU 1.000
H H3O 1.03590 0.45060 0.84950 0.0590 Uiso c RU 1.000
H H5 0.66880 0.38990 0.69600 0.0440 Uiso c RU 1.000
H H8A 0.55340 0.65960 0.70320 0.1780 Uiso c RU 1.000
H H8B 0.50370 0.63410 0.63510 0.1780 Uiso c RU 1.000
H H8C 0.58070 0.67030 0.63840 0.1780 Uiso c RU 1.000
H H9A 0.53270 0.49950 0.74380 0.1120 Uiso c RU 1.000
H H9B 0.54980 0.41080 0.70550 0.1120 Uiso c RU 1.000
H H9C 0.48450 0.47420 0.67490 0.1120 Uiso c RU 1.000
H H10A 0.59310 0.42970 0.60350 0.1580 Uiso c RU 1.000
H H10B 0.60460 0.53060 0.57740 0.1580 Uiso c RU 1.000
H H10C 0.52780 0.49360 0.57390 0.1580 Uiso c RU 1.000
H H11 0.81460 0.28700 0.63830 0.0390 Uiso c RU 1.000
H H15 1.02260 0.28220 0.65350 0.0380 Uiso c RU 1.000
H H18A 0.81820 0.34290 0.52460 0.1360 Uiso c RU 1.000
H H18B 0.79800 0.23940 0.53870 0.1360 Uiso c RU 1.000
H H18C 0.82580 0.26210 0.47550 0.1360 Uiso c RU 1.000
H H19A 0.97050 0.14630 0.57610 0.1030 Uiso c RU 1.000
H H19B 0.91850 0.14270 0.50660 0.1030 Uiso c RU 1.000
H H19C 0.89120 0.11880 0.56990 0.1030 Uiso c RU 1.000
H H20A 1.00180 0.31200 0.54980 0.1240 Uiso c RU 1.000
H H20B 0.94150 0.38690 0.53000 0.1240 Uiso c RU 1.000
H H20C 0.94770 0.30470 0.48160 0.1240 Uiso c RU 1.000
H H21 1.17580 0.39680 0.71420 0.0460 Uiso c RU 1.000
H H25 1.18420 0.67340 0.75170 0.0450 Uiso c RU 1.000
H H28A 1.23120 0.51910 0.57910 0.1160 Uiso c RU 1.000
H H28B 1.15790 0.54920 0.59210 0.1160 Uiso c RU 1.000
H H28C 1.18740 0.44790 0.61120 0.1160 Uiso c RU 1.000
H H29A 1.32660 0.51480 0.74490 0.1150 Uiso c RU 1.000
H H29B 1.33460 0.50070 0.67240 0.1150 Uiso c RU 1.000
H H29C 1.29200 0.42740 0.70410 0.1150 Uiso c RU 1.000
H H30A 1.28240 0.67360 0.71380 0.1710 Uiso c RU 1.000
H H30B 1.21820 0.68830 0.65380 0.1710 Uiso c RU 1.000
H H30C 1.29110 0.65410 0.64220 0.1710 Uiso c RU 1.000
H H31 1.02490 0.66700 0.69680 0.0310 Uiso c RU 1.000
H H35 0.81630 0.67080 0.68390 0.0360 Uiso c RU 1.000
H H38A 0.98580 0.54010 0.61400 0.1270 Uiso c RU 1.000
H H38B 1.00810 0.64130 0.59680 0.1270 Uiso c RU 1.000
H H38C 0.96100 0.57870 0.54210 0.1270 Uiso c RU 1.000
H H39A 0.91950 0.76720 0.57170 0.1180 Uiso c RU 1.000
H H39B 0.84020 0.74520 0.57090 0.1180 Uiso c RU 1.000
H H39C 0.87500 0.70250 0.51660 0.1180 Uiso c RU 1.000
H H40A 0.86120 0.50600 0.61580 0.1050 Uiso c RU 1.000
H H40B 0.83990 0.54290 0.54310 0.1050 Uiso c RU 1.000
H H40C 0.80430 0.58550 0.59690 0.1050 Uiso c RU 1.000
H H41A 1.00220 0.62250 0.91350 0.0420 Uiso c RU 1.000
H H41B 0.92080 0.62290 0.91180 0.0420 Uiso c RU 1.000
H H44 1.01340 0.72330 1.11710 0.0430 Uiso c RU 1.000
H H45 1.04070 0.61940 1.20330 0.0500 Uiso c RU 1.000
H H46 1.03520 0.45890 1.18310 0.0520 Uiso c RU 1.000
H H47 1.00690 0.40340 1.07660 0.0510 Uiso c RU 1.000
H H48 0.98070 0.50740 0.98910 0.0440 Uiso c RU 1.000
H H1' 0.29730 0.36580 0.26770 0.0470 Uiso c RU 1.000
H H8A' 0.21250 0.36190 0.31430 0.1520 Uiso c RU 1.000
H H8B' 0.19460 0.39600 0.38000 0.1520 Uiso c RU 1.000
H H8C' 0.27240 0.36860 0.37870 0.1520 Uiso c RU 1.000
H H9A' 0.15910 0.51920 0.25920 0.1100 Uiso c RU 1.000
H H5' 0.31870 0.64020 0.30770 0.0460 Uiso c RU 1.000
H H9B' 0.18920 0.61360 0.29330 0.1100 Uiso c RU 1.000
H H9C' 0.14270 0.54810 0.32670 0.1100 Uiso c RU 1.000
H H6O 0.45610 0.57290 0.17070 0.0580 Uiso c RU 1.000
H H7O 0.49830 0.67670 0.15380 0.0470 Uiso c RU 1.000
H H8O 0.60770 0.57900 0.15160 0.0550 Uiso c RU 1.000
H H10D 0.28040 0.61230 0.39390 0.1230 Uiso c RU 1.000
H H10E 0.31270 0.51780 0.42610 0.1230 Uiso c RU 1.000
H H10F 0.23490 0.54530 0.42730 0.1230 Uiso c RU 1.000
H H11' 0.49110 0.74170 0.36300 0.0440 Uiso c RU 1.000
H H15' 0.69140 0.74610 0.34700 0.0410 Uiso c RU 1.000
H H18D 0.54540 0.69690 0.47550 0.1440 Uiso c RU 1.000
H H18E 0.52400 0.80170 0.45800 0.1440 Uiso c RU 1.000
H H18F 0.57930 0.77800 0.52330 0.1440 Uiso c RU 1.000
H H19D 0.68290 0.87510 0.42460 0.2210 Uiso c RU 1.000
H H19E 0.66170 0.88560 0.49240 0.2210 Uiso c RU 1.000
H H19F 0.60670 0.90900 0.42680 0.2210 Uiso c RU 1.000
H H20D 0.65950 0.63630 0.47240 0.1740 Uiso c RU 1.000
H H20E 0.69360 0.71480 0.52240 0.1740 Uiso c RU 1.000
H H20F 0.71770 0.70250 0.45610 0.1740 Uiso c RU 1.000
H H21' 0.81460 0.63200 0.28580 0.0400 Uiso c RU 1.000
H H25' 0.80430 0.35580 0.24690 0.0390 Uiso c RU 1.000
H H28D 0.93920 0.50600 0.41870 0.0850 Uiso c RU 1.000
H H28E 0.85940 0.47730 0.40670 0.0850 Uiso c RU 1.000
H H28F 0.88000 0.57880 0.38840 0.0850 Uiso c RU 1.000
H H29D 0.99470 0.53140 0.32330 0.0940 Uiso c RU 1.000
H H29E 0.93510 0.60310 0.29240 0.0940 Uiso c RU 1.000
H H29F 0.95010 0.51610 0.25140 0.0940 Uiso c RU 1.000
H H30D 0.96540 0.37290 0.35820 0.1000 Uiso c RU 1.000
H H30E 0.92220 0.35210 0.28650 0.1000 Uiso c RU 1.000
H H30F 0.88650 0.33970 0.34620 0.1000 Uiso c RU 1.000
H H31' 0.67280 0.35950 0.30290 0.0330 Uiso c RU 1.000
H H35' 0.47040 0.35740 0.31650 0.0370 Uiso c RU 1.000
H H38D 0.67360 0.48620 0.38670 0.1330 Uiso c RU 1.000
H H38E 0.70380 0.38480 0.40420 0.1330 Uiso c RU 1.000
H H38F 0.68270 0.44740 0.45850 0.1330 Uiso c RU 1.000
H H39D 0.62640 0.26020 0.42780 0.1590 Uiso c RU 1.000
H H39E 0.54770 0.28380 0.42840 0.1590 Uiso c RU 1.000
H H39F 0.60950 0.32560 0.48280 0.1590 Uiso c RU 1.000
H H40D 0.55090 0.52340 0.38240 0.1470 Uiso c RU 1.000
H H40E 0.56190 0.48690 0.45500 0.1470 Uiso c RU 1.000
H H40F 0.50040 0.44620 0.39980 0.1470 Uiso c RU 1.000
H H41C 0.54360 0.40710 0.08630 0.0380 Uiso c RU 1.000
H H41D 0.46300 0.40860 0.08800 0.0380 Uiso c RU 1.000
H H44' 0.45370 0.30660 -0.11700 0.0440 Uiso c RU 1.000
H H45' 0.43660 0.41080 -0.20360 0.0530 Uiso c RU 1.000
H H46' 0.44580 0.57200 -0.18340 0.0510 Uiso c RU 1.000
H H47' 0.46760 0.62670 -0.07690 0.0510 Uiso c RU 1.000
H H48' 0.48660 0.52280 0.01040 0.0430 Uiso c RU 1.000
H H1QW 0.76530 0.64880 1.08260 0.3040 Uiso c RU 1.000
H H10G 0.62420 0.53190 0.97170 0.1090 Uiso c RU 1.000
H H10H 0.66490 0.60160 1.02510 0.1090 Uiso c RU 1.000
H H10I 0.61110 0.68050 0.93540 0.2220 Uiso c RU 1.000
H H10J 0.65110 0.62130 0.89190 0.2220 Uiso c RU 1.000
H H10K 0.69320 0.69060 0.94520 0.2220 Uiso c RU 1.000
H H10L 0.77210 0.43010 0.93120 0.1180 Uiso c RU 1.000
H H10M 0.73890 0.52130 0.89490 0.1180 Uiso c RU 1.000
H H10N 0.66840 0.38950 0.85160 0.2220 Uiso c RU 1.000
H H10O 0.62330 0.45720 0.88490 0.2220 Uiso c RU 1.000
H H10P 0.65630 0.36590 0.92160 0.2220 Uiso c RU 1.000
H H10Q 0.84640 0.65820 1.08570 0.3040 Uiso c RU 1.000
H H10R 0.69280 0.41790 1.03990 0.2130 Uiso c RU 1.000
H H10S 0.73720 0.49490 1.08470 0.2130 Uiso c RU 1.000
H H10T 0.79570 0.35070 1.09880 0.2980 Uiso c RU 1.000
H H10U 0.84120 0.42550 1.07190 0.2980 Uiso c RU 1.000
H H10V 0.79800 0.35020 1.02420 0.2980 Uiso c RU 1.000
H H10W 0.81600 0.56360 1.10630 0.3040 Uiso c RU 1.000
H H10Y 0.83690 0.54920 1.00190 0.1430 Uiso c RU 1.000
H H10Z 0.78760 0.63550 0.97800 0.1430 Uiso c RU 1.000
H H2QW 0.77380 0.87880 1.08290 0.2600 Uiso c RU 1.000
H H20G 0.86200 1.00060 0.97140 0.0880 Uiso c RU 1.000
H H20H 0.84860 0.93320 1.02640 0.0880 Uiso c RU 1.000
H H20I 0.85960 0.84940 0.93800 0.2050 Uiso c RU 1.000
H H20J 0.79720 0.90520 0.89310 0.2050 Uiso c RU 1.000
H H20K 0.78260 0.83790 0.94810 0.2050 Uiso c RU 1.000
H H20L 0.69170 1.10150 0.93170 0.0960 Uiso c RU 1.000
H H20M 0.70850 1.01230 0.89420 0.0960 Uiso c RU 1.000
H H20N 0.75280 1.14580 0.85140 0.1990 Uiso c RU 1.000
H H20O 0.81660 1.08140 0.88420 0.1990 Uiso c RU 1.000
H H20P 0.79900 1.17110 0.92110 0.1990 Uiso c RU 1.000
H H20Q 0.69430 0.87640 1.08700 0.2600 Uiso c RU 1.000
H H20R 0.82480 1.12770 1.02540 0.1280 Uiso c RU 1.000
H H20S 0.81640 1.05560 1.07980 0.1280 Uiso c RU 1.000
H H20T 0.75410 1.19430 1.09160 0.2520 Uiso c RU 1.000
H H20U 0.70000 1.11130 1.07380 0.2520 Uiso c RU 1.000
H H20V 0.70870 1.18360 1.01950 0.2520 Uiso c RU 1.000
H H20W 0.73990 0.96660 1.10920 0.2600 Uiso c RU 1.000
H H20Y 0.70010 0.90150 0.97860 0.1230 Uiso c RU 1.000
H H20Z 0.66640 0.98910 1.00480 0.1230 Uiso c RU 1.000

loop_
_atom_type_symbol
_atom_type_description
_atom_type_scat_dispersion_real
_atom_type_scat_dispersion_imag
_atom_type_scat_source
C C 0.0033 0.0016 ' International Tables Vol C Tables 4.2.6.8 and 6.1.1.4'
H H 0.0000 0.0000 ' International Tables Vol C Tables 4.2.6.8 and 6.1.1.4'
Cl Cl 0.1484 0.1585 ' International Tables Vol C Tables 4.2.6.8 and 6.1.1.4'
N N 0.0061 0.0033 ' International Tables Vol C Tables 4.2.6.8 and 6.1.1.4'
O O 0.0106 0.0060 ' International Tables Vol C Tables 4.2.6.8 and 6.1.1.4'
S S 0.1246 0.1234 ' International Tables Vol C Tables 4.2.6.8 and 6.1.1.4'

loop_
_geom_angle_atom_site_label_1
_geom_angle_atom_site_label_2
_geom_angle_atom_site_label_3
_geom_angle
_geom_angle_publ_flag
C2 S1 C34 97.9(3) no
C4 S2 C12 105.3(3) no
C14 S3 C22 102.7(2) no
C24 S4 C32 97.0(2) no
C2' S1' C34' 97.7(3) no
C4' S2' C12' 104.9(3) no
C14' S3' C22' 102.5(3) no
C24' S4' C32' 97.5(2) no
C33 O4 C41 112.1(3) no
C3 O1 H1O 110.00 no
C13 O2 H2O 109.00 no
C23 O3 H3O 109.00 no
C2 C1 C6 120.9(5) no
S1 C2 C3 119.8(4) no
C1 C2 C3 121.8(5) no
S1 C2 C1 118.4(4) no
O1 C3 C4 124.6(5) no
O1 C3 C2 118.5(5) no
C2 C3 C4 116.9(5) no
S2 C4 C3 120.6(4) no
C3 C4 C5 120.8(5) no
S2 C4 C5 118.2(4) no
C33' O4' C41' 112.2(3) no
C4 C5 C6 122.2(5) no
C5 C6 C7 120.8(5) no
C1 C6 C5 117.3(5) no
C1 C6 C7 121.9(5) no
C8 C7 C9 110.2(8) no
C6 C7 C9 107.8(5) no
C6 C7 C10 109.3(7) no
C8 C7 C10 109.0(9) no
C9 C7 C10 108.6(8) no
C6 C7 C8 112.0(7) no
C12 C11 C16 122.2(5) no
S2 C12 C11 118.9(4) no
S2 C12 C13 119.6(3) no
C11 C12 C13 121.2(4) no
O2 C13 C14 122.5(5) no
O2 C13 C12 122.1(5) no
C12 C13 C14 115.5(4) no
C13 C14 C15 121.3(4) no
S3 C14 C13 119.8(3) no
S3 C14 C15 118.9(4) no
C14 C15 C16 122.6(5) no
C11 C16 C15 116.5(4) no
C15 C16 C17 121.4(5) no
C11 C16 C17 122.0(5) no
C16 C17 C19 109.4(5) no
C16 C17 C20 109.0(5) no
C18 C17 C20 107.2(6) no
C16 C17 C18 113.0(5) no
C19 C17 C20 109.0(6) no
C18 C17 C19 109.2(7) no
C22 C21 C26 121.9(5) no
C21 C22 C23 121.6(5) no
S3 C22 C21 118.7(4) no
S3 C22 C23 119.6(4) no
O3 C23 C24 119.1(5) no
O3 C23 C22 124.5(5) no
C22 C23 C24 116.4(5) no
S4 C24 C23 119.4(4) no
C23 C24 C25 121.5(5) no
S4 C24 C25 119.1(4) no
C24 C25 C26 121.8(5) no
C21 C26 C25 116.8(5) no
C21 C26 C27 119.8(5) no
C25 C26 C27 123.4(5) no
C26 C27 C28 109.5(6) no
C26 C27 C29 110.4(6) no
C26 C27 C30 111.8(7) no
C28 C27 C29 109.4(7) no
C28 C27 C30 108.9(8) no
C29 C27 C30 106.9(8) no
C32 C31 C36 121.8(4) no
S4 C32 C33 119.6(3) no
S4 C32 C31 120.0(3) no
C31 C32 C33 120.1(4) no
O4 C33 C34 120.2(5) no
C32 C33 C34 119.1(4) no
O4 C33 C32 120.8(4) no
S1 C34 C33 120.0(3) no
C33 C34 C35 120.4(5) no
S1 C34 C35 119.4(4) no
C34 C35 C36 121.0(5) no
C35 C36 C37 121.0(5) no
C31 C36 C37 121.4(5) no
C31 C36 C35 117.6(4) no
C36 C37 C40 110.4(4) no
C39 C37 C40 108.9(6) no
C36 C37 C39 109.4(5) no
C38 C37 C39 108.2(6) no
C38 C37 C40 108.0(7) no
C36 C37 C38 111.9(5) no
O4 C41 C42 108.2(4) no
O5 C42 C43 121.8(4) no
O5 C42 C41 120.3(4) no
C41 C42 C43 117.8(4) no
C42 C43 C44 118.2(4) no
C42 C43 C48 122.7(4) no
C44 C43 C48 119.1(4) no
C43 C44 C45 120.5(5) no
C44 C45 C46 119.8(5) no
C45 C46 C47 120.3(5) no
C46 C47 C48 120.2(5) no
C43 C48 C47 120.1(4) no
C6 C1 H1 120.00 no
C2 C1 H1 120.00 no
C3' O1' H6O 109.00 no
C13' O2' H7O 109.00 no
C23' O3' H8O 109.00 no
C4 C5 H5 119.00 no
C6 C5 H5 119.00 no
H8A C8 H8C 109.00 no
C7 C8 H8A 109.00 no
H8A C8 H8B 109.00 no
H8B C8 H8C 110.00 no
C7 C8 H8B 109.00 no
C7 C8 H8C 109.00 no
H9B C9 H9C 110.00 no
C7 C9 H9C 110.00 no
C7 C9 H9B 109.00 no
H9A C9 H9C 109.00 no
H9A C9 H9B 109.00 no
C7 C9 H9A 109.00 no
H10A C10 H10C 109.00 no
C7 C10 H10C 109.00 no
C7 C10 H10B 109.00 no
C7 C10 H10A 109.00 no
H10B C10 H10C 110.00 no
H10A C10 H10B 109.00 no
C12 C11 H11 119.00 no
C16 C11 H11 119.00 no
C14 C15 H15 119.00 no
C16 C15 H15 119.00 no
C17 C18 H18B 110.00 no
H18B C18 H18C 110.00 no
H18A C18 H18C 109.00 no
C17 C18 H18A 110.00 no
C17 C18 H18C 109.00 no
H18A C18 H18B 109.00 no
C17 C19 H19B 109.00 no
C17 C19 H19A 109.00 no
H19A C19 H19B 109.00 no
H19A C19 H19C 109.00 no
C17 C19 H19C 110.00 no
H19B C19 H19C 110.00 no
H20B C20 H20C 109.00 no
C17 C20 H20C 110.00 no
C17 C20 H20B 110.00 no
C17 C20 H20A 109.00 no
H20A C20 H20C 109.00 no
H20A C20 H20B 109.00 no
C22 C21 H21 119.00 no
C26 C21 H21 119.00 no
C26 C25 H25 119.00 no
C24 C25 H25 119.00 no
C27 C28 H28B 109.00 no
H28A C28 H28C 110.00 no
C27 C28 H28A 109.00 no
C27 C28 H28C 109.00 no
H28A C28 H28B 110.00 no
H28B C28 H28C 109.00 no
C27 C29 H29C 110.00 no
C27 C29 H29B 109.00 no
H29A C29 H29C 109.00 no
H29A C29 H29B 109.00 no
H29B C29 H29C 109.00 no
C27 C29 H29A 110.00 no
H30A C30 H30C 109.00 no
H30A C30 H30B 109.00 no
C27 C30 H30B 110.00 no
C27 C30 H30C 109.00 no
C27 C30 H30A 109.00 no
H30B C30 H30C 110.00 no
C36 C31 H31 119.00 no
C32 C31 H31 119.00 no
C36 C35 H35 119.00 no
C34 C35 H35 119.00 no
C37 C38 H38B 109.00 no
H38A C38 H38C 109.00 no
C37 C38 H38A 109.00 no
C37 C38 H38C 109.00 no
H38A C38 H38B 110.00 no
H38B C38 H38C 109.00 no
H39A C39 H39C 109.00 no
H39A C39 H39B 109.00 no
C37 C39 H39C 109.00 no
C37 C39 H39A 109.00 no
H39B C39 H39C 110.00 no
C37 C39 H39B 109.00 no
C37 C40 H40A 109.00 no
C37 C40 H40C 109.00 no
H40A C40 H40B 110.00 no
C37 C40 H40B 109.00 no
H40B C40 H40C 110.00 no
H40A C40 H40C 109.00 no
C42 C41 H41A 110.00 no
O4 C41 H41A 110.00 no
H41A C41 H41B 108.00 no
C42 C41 H41B 110.00 no
O4 C41 H41B 110.00 no
C43 C44 H44 120.00 no
C45 C44 H44 120.00 no
C46 C45 H45 120.00 no
C44 C45 H45 120.00 no
C45 C46 H46 120.00 no
C47 C46 H46 120.00 no
C46 C47 H47 120.00 no
C48 C47 H47 120.00 no
C47 C48 H48 120.00 no
C43 C48 H48 120.00 no
C2' C1' C6' 121.4(5) no
C1' C2' C3' 120.9(5) no
S1' C2' C3' 119.9(4) no
S1' C2' C1' 119.2(4) no
O1' C3' C2' 118.2(5) no
O1' C3' C4' 124.3(5) no
C2' C3' C4' 117.5(5) no
C3' C4' C5' 120.4(5) no
S2' C4' C3' 121.0(4) no
S2' C4' C5' 118.3(4) no
C4' C5' C6' 121.8(5) no
C1' C6' C5' 117.8(6) no
C1' C6' C7' 122.6(5) no
C5' C6' C7' 119.5(5) no
C8' C7' C9' 112.8(8) no
C8' C7' C10' 106.5(8) no
C9' C7' C10' 107.1(7) no
C6' C7' C9' 108.0(6) no
C6' C7' C10' 111.1(7) no
C6' C7' C8' 111.3(7) no
C12' C11' C16' 122.1(6) no
S2' C12' C11' 119.0(4) no
S2' C12' C13' 119.2(3) no
C11' C12' C13' 121.4(5) no
O2' C13' C14' 122.3(5) no
O2' C13' C12' 122.2(5) no
C12' C13' C14' 115.6(4) no
S3' C14' C13' 119.5(3) no
S3' C14' C15' 119.6(4) no
C13' C14' C15' 120.9(4) no
C14' C15' C16' 123.7(5) no
C11' C16' C15' 115.6(5) no
C15' C16' C17' 122.3(6) no
C11' C16' C17' 121.9(6) no
C16' C17' C19' 108.3(6) no
C18' C17' C20' 106.0(7) no
C16' C17' C20' 108.9(6) no
C18' C17' C19' 108.3(10) no
C16' C17' C18' 112.4(6) no
C19' C17' C20' 113.0(10) no
C22' C21' C26' 122.6(5) no
S3' C22' C23' 120.8(4) no
S3' C22' C21' 118.4(4) no
C21' C22' C23' 120.7(5) no
O3' C23' C22' 123.9(5) no
O3' C23' C24' 118.7(5) no
C22' C23' C24' 117.4(5) no
C23' C24' C25' 120.8(5) no
S4' C24' C25' 119.5(4) no
S4' C24' C23' 119.5(4) no
C24' C25' C26' 122.1(5) no
C21' C26' C25' 116.4(5) no
C21' C26' C27' 121.1(5) no
C25' C26' C27' 122.6(5) no
C28' C27' C29' 109.6(6) no
C28' C27' C30' 106.5(6) no
C29' C27' C30' 108.9(6) no
C26' C27' C30' 113.0(5) no
C26' C27' C28' 110.2(5) no
C26' C27' C29' 108.7(5) no
C32' C31' C36' 121.1(5) no
C31' C32' C33' 120.7(4) no
S4' C32' C33' 119.8(3) no
S4' C32' C31' 119.3(4) no
C32' C33' C34' 118.9(4) no
O4' C33' C34' 119.8(4) no
O4' C33' C32' 121.3(4) no
S1' C34' C33' 119.6(3) no
S1' C34' C35' 120.1(4) no
C33' C34' C35' 120.0(4) no
C34' C35' C36' 121.8(5) no
C35' C36' C37' 120.9(5) no
C31' C36' C35' 117.5(4) no
C31' C36' C37' 121.5(5) no
C36' C37' C38' 112.7(5) no
C36' C37' C39' 109.2(5) no
C36' C37' C40' 109.7(5) no
C39' C37' C40' 110.2(7) no
C38' C37' C39' 108.2(8) no
C38' C37' C40' 106.9(7) no
O4' C41' C42' 108.1(4) no
O5' C42' C41' 120.5(4) no
O5' C42' C43' 121.6(4) no
C41' C42' C43' 117.9(4) no
C42' C43' C44' 117.5(5) no
C42' C43' C48' 122.9(4) no
C44' C43' C48' 119.5(4) no
C43' C44' C45' 120.0(5) no
C44' C45' C46' 120.0(4) no
C45' C46' C47' 119.7(5) no
C46' C47' C48' 120.6(5) no
C43' C48' C47' 120.2(4) no
C105 N1 C107 104.8(9) no
C101 N1 C107 108.3(8) no
C101 N1 C103 109.7(8) no
C101 N1 C105 105.6(9) no
C103 N1 C105 118.9(10) no
C103 N1 C107 109.1(8) no
C6' C1' H1' 119.00 no
C2' C1' H1' 119.00 no
C4' C5' H5' 119.00 no
C6' C5' H5' 119.00 no
H8A' C8' H8C' 109.00 no
C7' C8' H8A' 110.00 no
C7' C8' H8B' 110.00 no
C7' C8' H8C' 109.00 no
H8A' C8' H8B' 109.00 no
H8B' C8' H8C' 109.00 no
H9A' C9' H9C' 110.00 no
C7' C9' H9B' 109.00 no
H9B' C9' H9C' 110.00 no
C7' C9' H9A' 109.00 no
C7' C9' H9C' 109.00 no
H9A' C9' H9B' 110.00 no
C7' C10' H10E 109.00 no
C7' C10' H10D 110.00 no
H10D C10' H10F 109.00 no
C7' C10' H10F 110.00 no
H10D C10' H10E 109.00 no
H10E C10' H10F 109.00 no
C16' C11' H11' 119.00 no
C12' C11' H11' 119.00 no
C14' C15' H15' 118.00 no
C16' C15' H15' 118.00 no
H18E C18' H18F 109.00 no
C17' C18' H18E 110.00 no
C17' C18' H18D 109.00 no
H18D C18' H18F 109.00 no
C17' C18' H18F 110.00 no
H18D C18' H18E 109.00 no
C17' C19' H19D 109.00 no
H19D C19' H19E 109.00 no
C17' C19' H19E 109.00 no
C17' C19' H19F 110.00 no
H19D C19' H19F 109.00 no
H19E C19' H19F 110.00 no
C17' C20' H20E 110.00 no
C17' C20' H20D 109.00 no
H20E C20' H20F 110.00 no
C17' C20' H20F 109.00 no
H20D C20' H20E 109.00 no
H20D C20' H20F 109.00 no
C22' C21' H21' 119.00 no
C26' C21' H21' 119.00 no
C24' C25' H25' 119.00 no
C26' C25' H25' 119.00 no
C27' C28' H28E 109.00 no
C27' C28' H28D 109.00 no
H28D C28' H28F 110.00 no
C27' C28' H28F 110.00 no
H28D C28' H28E 109.00 no
H28E C28' H28F 109.00 no
C27' C29' H29F 109.00 no
C27' C29' H29D 110.00 no
C27' C29' H29E 109.00 no
H29D C29' H29F 109.00 no
H29E C29' H29F 109.00 no
H29D C29' H29E 110.00 no
H30D C30' H30E 109.00 no
H30D C30' H30F 109.00 no
C27' C30' H30D 110.00 no
C27' C30' H30E 110.00 no
C27' C30' H30F 109.00 no
H30E C30' H30F 109.00 no
C36' C31' H31' 119.00 no
C32' C31' H31' 120.00 no
C34' C35' H35' 119.00 no
C36' C35' H35' 119.00 no
C37' C38' H38E 109.00 no
C37' C38' H38D 109.00 no
C37' C38' H38F 110.00 no
H38D C38' H38E 109.00 no
H38D C38' H38F 110.00 no
H38E C38' H38F 109.00 no
H39D C39' H39E 109.00 no
H39D C39' H39F 109.00 no
C37' C39' H39F 109.00 no
C37' C39' H39D 109.00 no
C37' C39' H39E 109.00 no
H39E C39' H39F 110.00 no
H40E C40' H40F 109.00 no
C37' C40' H40D 109.00 no
C37' C40' H40E 109.00 no
C37' C40' H40F 109.00 no
H40D C40' H40E 109.00 no
H40D C40' H40F 109.00 no
O4' C41' H41D 110.00 no
C42' C41' H41C 110.00 no
O4' C41' H41C 110.00 no
H41C C41' H41D 108.00 no
C42' C41' H41D 110.00 no
C43' C44' H44' 120.00 no
C45' C44' H44' 120.00 no
C44' C45' H45' 120.00 no
C46' C45' H45' 120.00 no
C47' C46' H46' 120.00 no
C45' C46' H46' 120.00 no
C46' C47' H47' 120.00 no
C48' C47' H47' 120.00 no
C47' C48' H48' 120.00 no
C43' C48' H48' 120.00 no
N1 C101 C102 115.9(10) no
N1 C103 C104 115.3(10) no
N1 C105 C106 115.1(12) no
N1 C107 C108 113.0(12) no
C201 N2 C207 109.5(7) no
C203 N2 C205 111.7(7) no
C203 N2 C207 108.8(7) no
C205 N2 C207 111.0(7) no
C201 N2 C205 104.3(7) no
C201 N2 C203 111.6(7) no
N1 C101 H10G 108.00 no
H10G C101 H10H 107.00 no
C102 C101 H10H 108.00 no
N1 C101 H10H 108.00 no
C102 C101 H10G 108.00 no
C101 C102 H10I 110.00 no
H10I C102 H10J 109.00 no
C101 C102 H10J 109.00 no
C101 C102 H10K 109.00 no
H10I C102 H10K 110.00 no
H10J C102 H10K 109.00 no
N1 C103 H10M 108.00 no
N1 C103 H10L 108.00 no
C104 C103 H10L 108.00 no
C104 C103 H10M 108.00 no
H10L C103 H10M 108.00 no
H10N C104 H10O 109.00 no
H10N C104 H10P 109.00 no
H10O C104 H10P 110.00 no
C103 C104 H10N 109.00 no
C103 C104 H10O 109.00 no
C103 C104 H10P 110.00 no
C106 C105 H10R 109.00 no
N1 C105 H10R 108.00 no
N1 C105 H10S 108.00 no
C106 C105 H10S 108.00 no
H10R C105 H10S 107.00 no
C105 C106 H10U 109.00 no
C105 C106 H10T 110.00 no
H10T C106 H10U 110.00 no
H10T C106 H10V 109.00 no
C105 C106 H10V 109.00 no
H10U C106 H10V 110.00 no
C108 C107 H10Y 109.00 no
C108 C107 H10Z 109.00 no
N1 C107 H10Y 109.00 no
N1 C107 H10Z 109.00 no
H10Y C107 H10Z 108.00 no
H10Q C108 H10W 109.00 no
C107 C108 H1QW 109.00 no
C107 C108 H10Q 109.00 no
C107 C108 H10W 109.00 no
H1QW C108 H10Q 110.00 no
H1QW C108 H10W 109.00 no
N2 C201 C202 116.6(8) no
N2 C203 C204 115.9(8) no
N2 C205 C206 113.2(9) no
N2 C207 C208 115.5(10) no
N2 C201 H20G 108.00 no
N2 C201 H20H 108.00 no
C202 C201 H20G 108.00 no
C202 C201 H20H 108.00 no
H20G C201 H20H 107.00 no
C201 C202 H20I 109.00 no
C201 C202 H20J 109.00 no
C201 C202 H20K 110.00 no
H20I C202 H20J 109.00 no
H20I C202 H20K 109.00 no
H20J C202 H20K 110.00 no
N2 C203 H20L 108.00 no
N2 C203 H20M 108.00 no
C204 C203 H20L 108.00 no
C204 C203 H20M 108.00 no
H20L C203 H20M 107.00 no
C203 C204 H20N 109.00 no
C203 C204 H20O 110.00 no
C203 C204 H20P 110.00 no
H20N C204 H20O 109.00 no
H20N C204 H20P 109.00 no
H20O C204 H20P 109.00 no
N2 C205 H20R 109.00 no
N2 C205 H20S 109.00 no
C206 C205 H20R 109.00 no
C206 C205 H20S 109.00 no
H20R C205 H20S 108.00 no
C205 C206 H20T 110.00 no
C205 C206 H20U 110.00 no
C205 C206 H20V 109.00 no
H20T C206 H20U 109.00 no
H20T C206 H20V 109.00 no
H20U C206 H20V 109.00 no
N2 C207 H20Y 109.00 no
N2 C207 H20Z 108.00 no
C208 C207 H20Y 108.00 no
C208 C207 H20Z 108.00 no
H20Y C207 H20Z 107.00 no
C207 C208 H2QW 109.00 no
C207 C208 H20Q 109.00 no
C207 C208 H20W 109.00 no
H2QW C208 H20Q 109.00 no
H2QW C208 H20W 110.00 no
H20Q C208 H20W 109.00 no

loop_
_geom_bond_atom_site_label_1
_geom_bond_atom_site_label_2
_geom_bond_distance
_geom_bond_publ_flag
S1 C2 1.773(6) no
S1 C34 1.781(6) no
S2 C4 1.785(6) no
S2 C12 1.777(4) no
S3 C14 1.776(4) no
S3 C22 1.784(6) no
S4 C24 1.784(6) no
S4 C32 1.780(4) no
S1' C34' 1.782(4) no
S1' C2' 1.766(6) no
S2' C12' 1.776(6) no
S2' C4' 1.776(6) no
S3' C14' 1.776(4) no
S3' C22' 1.771(6) no
S4' C24' 1.778(6) no
S4' C32' 1.782(4) no
O1 C3 1.332(7) no
O2 C13 1.304(5) no
O3 C23 1.332(7) no
O4 C33 1.380(5) no
O4 C41 1.438(5) no
O5 C42 1.205(7) no
O1 H1O 0.8200 no
O2 H2O 0.8200 no
O3 H3O 0.8200 no
C1 C6 1.404(8) no
C1 C2 1.388(9) no
O1' C3' 1.337(7) no
C2 C3 1.400(8) no
O2' C13' 1.312(5) no
C3 C4 1.412(8) no
O3' C23' 1.331(7) no
C4 C5 1.384(8) no
O4' C33' 1.384(5) no
O4' C41' 1.430(5) no
C5 C6 1.388(8) no
O5' C42' 1.209(7) no
C6 C7 1.541(10) no
C7 C10 1.530(13) no
C7 C9 1.518(12) no
C7 C8 1.504(14) no
C11 C12 1.404(6) no
C11 C16 1.391(8) no
C12 C13 1.428(7) no
C13 C14 1.411(7) no
C14 C15 1.401(6) no
C15 C16 1.392(8) no
C16 C17 1.531(6) no
C17 C20 1.549(11) no
C17 C18 1.505(11) no
C17 C19 1.516(10) no
C21 C22 1.377(8) no
C21 C26 1.410(8) no
C22 C23 1.408(8) no
C23 C24 1.412(8) no
C24 C25 1.391(8) no
C25 C26 1.389(8) no
C26 C27 1.516(9) no
C27 C28 1.531(11) no
C27 C30 1.527(13) no
C27 C29 1.505(12) no
C31 C36 1.383(7) no
C31 C32 1.393(6) no
C32 C33 1.392(7) no
C33 C34 1.385(8) no
C34 C35 1.395(6) no
C35 C36 1.403(8) no
C36 C37 1.543(6) no
C37 C38 1.505(10) no
C37 C40 1.535(11) no
C37 C39 1.507(10) no
C41 C42 1.495(6) no
C42 C43 1.482(6) no
C43 C48 1.385(7) no
C43 C44 1.407(6) no
C44 C45 1.366(7) no
C45 C46 1.388(8) no
C46 C47 1.378(9) no
C47 C48 1.383(8) no
C1 H1 0.9300 no
O1' H6O 0.8200 no
O2' H7O 0.8200 no
O3' H8O 0.8200 no
C5 H5 0.9300 no
C8 H8A 0.9600 no
C8 H8B 0.9600 no
C8 H8C 0.9600 no
C9 H9B 0.9600 no
C9 H9A 0.9600 no
C9 H9C 0.9600 no
C10 H10C 0.9600 no
C10 H10B 0.9600 no
C10 H10A 0.9600 no
C11 H11 0.9300 no
C15 H15 0.9300 no
C18 H18B 0.9600 no
C18 H18A 0.9600 no
C18 H18C 0.9600 no
C19 H19B 0.9600 no
C19 H19C 0.9600 no
C19 H19A 0.9600 no
C20 H20B 0.9600 no
C20 H20A 0.9600 no
C20 H20C 0.9600 no
C21 H21 0.9300 no
C25 H25 0.9300 no
C28 H28A 0.9600 no
C28 H28C 0.9600 no
C28 H28B 0.9600 no
C29 H29B 0.9600 no
C29 H29C 0.9600 no
C29 H29A 0.9600 no
C30 H30C 0.9600 no
C30 H30B 0.9600 no
C30 H30A 0.9600 no
C31 H31 0.9300 no
C35 H35 0.9300 no
C38 H38C 0.9600 no
C38 H38A 0.9600 no
C38 H38B 0.9600 no
C39 H39C 0.9600 no
C39 H39B 0.9600 no
C39 H39A 0.9600 no
C40 H40B 0.9600 no
C40 H40A 0.9600 no
C40 H40C 0.9600 no
C41 H41B 0.9700 no
C41 H41A 0.9700 no
C44 H44 0.9300 no
C45 H45 0.9300 no
C46 H46 0.9300 no
C47 H47 0.9300 no
C48 H48 0.9300 no
C1' C2' 1.399(9) no
C1' C6' 1.391(8) no
C2' C3' 1.403(8) no
C3' C4' 1.407(8) no
C4' C5' 1.402(9) no
C5' C6' 1.383(8) no
C6' C7' 1.535(10) no
C7' C8' 1.519(13) no
C7' C9' 1.533(12) no
C7' C10' 1.509(12) no
C11' C12' 1.397(7) no
C11' C16' 1.404(9) no
C12' C13' 1.424(8) no
C13' C14' 1.419(7) no
C14' C15' 1.387(7) no
C15' C16' 1.391(9) no
C16' C17' 1.529(9) no
C17' C20' 1.548(15) no
C17' C19' 1.490(14) no
C17' C18' 1.493(13) no
C21' C22' 1.394(8) no
C21' C26' 1.397(8) no
C22' C23' 1.400(8) no
C23' C24' 1.421(8) no
C24' C25' 1.386(8) no
C25' C26' 1.407(8) no
C26' C27' 1.518(9) no
C27' C30' 1.543(10) no
C27' C28' 1.515(9) no
C27' C29' 1.540(10) no
C31' C32' 1.394(6) no
C31' C36' 1.398(8) no
C32' C33' 1.385(6) no
C33' C34' 1.401(6) no
C34' C35' 1.385(6) no
C35' C36' 1.397(8) no
C36' C37' 1.532(6) no
C37' C38' 1.491(12) no
C37' C39' 1.496(11) no
C37' C40' 1.540(13) no
C41' C42' 1.496(6) no
C42' C43' 1.481(7) no
C43' C48' 1.373(8) no
C43' C44' 1.409(6) no
C44' C45' 1.370(7) no
C45' C46' 1.398(8) no
C46' C47' 1.373(9) no
C47' C48' 1.385(8) no
N1 C105 1.479(17) no
N1 C107 1.525(17) no
N1 C101 1.526(12) no
N1 C103 1.459(13) no
C1' H1' 0.9300 no
C5' H5' 0.9300 no
C8' H8B' 0.9600 no
C8' H8C' 0.9600 no
C8' H8A' 0.9600 no
C9' H9C' 0.9600 no
C9' H9A' 0.9600 no
C9' H9B' 0.9600 no
C10' H10E 0.9600 no
C10' H10F 0.9600 no
C10' H10D 0.9600 no
C11' H11' 0.9300 no
C15' H15' 0.9300 no
C18' H18D 0.9600 no
C18' H18E 0.9600 no
C18' H18F 0.9600 no
C19' H19E 0.9600 no
C19' H19F 0.9600 no
C19' H19D 0.9600 no
C20' H20D 0.9600 no
C20' H20F 0.9600 no
C20' H20E 0.9600 no
C21' H21' 0.9300 no
C25' H25' 0.9300 no
C28' H28E 0.9600 no
C28' H28F 0.9600 no
C28' H28D 0.9600 no
C29' H29D 0.9600 no
C29' H29E 0.9600 no
C29' H29F 0.9600 no
C30' H30D 0.9600 no
C30' H30E 0.9600 no
C30' H30F 0.9600 no
C31' H31' 0.9300 no
C35' H35' 0.9300 no
C38' H38D 0.9600 no
C38' H38E 0.9600 no
C38' H38F 0.9600 no
C39' H39F 0.9600 no
C39' H39D 0.9600 no
C39' H39E 0.9600 no
C40' H40E 0.9600 no
C40' H40F 0.9600 no
C40' H40D 0.9600 no
C41' H41C 0.9700 no
C41' H41D 0.9700 no
C44' H44' 0.9300 no
C45' H45' 0.9300 no
C46' H46' 0.9300 no
C47' H47' 0.9300 no
C48' H48' 0.9300 no
C101 C102 1.42(2) no
C103 C104 1.57(2) no
C105 C106 1.51(3) no
C107 C108 1.49(2) no
N2 C205 1.496(13) no
N2 C207 1.493(15) no
N2 C201 1.525(11) no
N2 C203 1.482(11) no
C101 H10G 0.9700 no
C101 H10H 0.9700 no
C102 H10J 0.9600 no
C102 H10K 0.9600 no
C102 H10I 0.9600 no
C103 H10L 0.9700 no
C103 H10M 0.9700 no
C104 H10P 0.9600 no
C104 H10N 0.9600 no
C104 H10O 0.9600 no
C105 H10S 0.9700 no
C105 H10R 0.9700 no
C106 H10T 0.9600 no
C106 H10U 0.9600 no
C106 H10V 0.9600 no
C107 H10Y 0.9700 no
C107 H10Z 0.9700 no
C108 H10Q 0.9600 no
C108 H10W 0.9600 no
C108 H1QW 0.9600 no
C201 C202 1.449(18) no
C203 C204 1.548(19) no
C205 C206 1.55(2) no
C207 C208 1.52(2) no
C201 H20G 0.9700 no
C201 H20H 0.9700 no
C202 H20I 0.9600 no
C202 H20J 0.9600 no
C202 H20K 0.9600 no
C203 H20L 0.9700 no
C203 H20M 0.9700 no
C204 H20N 0.9600 no
C204 H20O 0.9600 no
C204 H20P 0.9600 no
C205 H20R 0.9700 no
C205 H20S 0.9700 no
C206 H20T 0.9600 no
C206 H20U 0.9600 no
C206 H20V 0.9600 no
C207 H20Y 0.9700 no
C207 H20Z 0.9700 no
C208 H2QW 0.9600 no
C208 H20Q 0.9600 no
C208 H20W 0.9600 no

loop_
_geom_hbond_atom_site_label_D
_geom_hbond_atom_site_label_H
_geom_hbond_atom_site_label_A
_geom_hbond_site_symmetry_A
_geom_hbond_distance_DH
_geom_hbond_distance_HA
_geom_hbond_distance_DA
_geom_hbond_angle_DHA
_geom_hbond_publ_flag
O1 H1O S2 . 0.8200 2.6100 3.110(4) 121.00 yes
O1 H1O O2 . 0.8200 1.8500 2.581(6) 147.00 yes
O2 H2O Cl2 . 0.8200 2.3000 3.048(10) 152.00 yes
O2 H2O S2 . 0.8200 2.7000 3.051(4) 108.00 n
O3 H3O S3 . 0.8200 2.5700 3.077(4) 121.00 yes
O3 H3O O2 . 0.8200 1.9100 2.567(6) 136.00 yes
O1' H6O S2' . 0.8200 2.6000 3.105(4) 121.00 yes
O1' H6O O2' . 0.8200 1.8500 2.580(5) 147.00 yes
O1' H6O Cl1 2_656 0.8200 2.8100 3.338(11) 124.00 yes
O2' H7O S2' . 0.8200 2.6800 3.044(4) 109.00 n
O2' H7O Cl1 2_656 0.8200 2.2700 3.006(10) 150.00 yes
O3' H8O S3' . 0.8200 2.5700 3.078(4) 121.00 yes
O3' H8O O2' . 0.8200 1.9000 2.567(5) 138.00 yes
C103 H10L Cl2 . 0.9700 2.4300 3.397(17) 174.00 yes
C106 H10V Cl2 . 0.9600 2.6400 3.382(19) 135.00 yes
C202 H20I O5 . 0.9600 2.5800 3.459(16) 152.00 yes
C203 H20L Cl1 1_565 0.9700 2.4100 3.373(15) 173.00 yes
C204 H20P Cl2 1_565 0.9600 2.7800 3.63(2) 147.00 yes
C206 H20V Cl1 1_565 0.9600 2.5500 3.353(18) 141.00 yes
C41 H41A O3 . 0.9700 2.4500 3.318(6) 149.00 yes
C41 H41B O1 . 0.9700 2.4600 3.253(6) 139.00 yes
C41' H41C S4' . 0.9700 2.8700 3.414(6) 116.00 yes
C41' H41C O3' . 0.9700 2.4500 3.313(6) 148.00 yes
C41' H41D O1' . 0.9700 2.4700 3.265(6) 139.00 yes
C44 H44 O2 2_757 0.9300 2.5400 3.431(7) 160.00 yes
C44' H44' O2' 2_645 0.9300 2.5700 3.447(6) 158.00 yes
C47 H47 O4 2_747 0.9300 2.5500 3.368(6) 146.00 yes
C47 H47 O5 2_747 0.9300 2.4500 3.255(7) 145.00 yes
C47' H47' O4' 2_655 0.9300 2.5700 3.380(6) 146.00 yes
C47' H47' O5' 2_655 0.9300 2.4700 3.277(7) 145.00 yes

loop_
_geom_torsion_atom_site_label_1
_geom_torsion_atom_site_label_2
_geom_torsion_atom_site_label_3
_geom_torsion_atom_site_label_4
_geom_torsion
_geom_torsion_publ_flag
C2 S1 C34 C33 -132.0(5) no
C2 S1 C34 C35 42.1(5) no
C34 S1 C2 C3 59.3(5) no
C34 S1 C2 C1 -119.7(5) no
C4 S2 C12 C11 -90.9(5) no
C4 S2 C12 C13 95.8(4) no
C12 S2 C4 C3 -70.4(4) no
C12 S2 C4 C5 116.5(4) no
C22 S3 C14 C15 89.6(4) no
C14 S3 C22 C21 -106.3(5) no
C22 S3 C14 C13 -93.6(4) no
C14 S3 C22 C23 76.4(4) no
C32 S4 C24 C25 109.1(4) no
C32 S4 C24 C23 -67.1(4) no
C24 S4 C32 C31 -39.0(4) no
C24 S4 C32 C33 135.1(4) no
C34' S1' C2' C1' -118.2(5) no
C34' S1' C2' C3' 60.5(5) no
C2' S1' C34' C35' 41.9(5) no
C2' S1' C34' C33' -132.0(5) no
C12' S2' C4' C3' -70.9(5) no
C4' S2' C12' C11' -90.7(5) no
C4' S2' C12' C13' 96.3(5) no
C12' S2' C4' C5' 114.7(5) no
C14' S3' C22' C21' -106.6(4) no
C14' S3' C22' C23' 77.0(4) no
C22' S3' C14' C15' 90.0(5) no
C22' S3' C14' C13' -93.6(4) no
C32' S4' C24' C25' 109.3(4) no
C24' S4' C32' C31' -39.8(4) no
C32' S4' C24' C23' -66.6(4) no
C24' S4' C32' C33' 134.6(4) no
C41 O4 C33 C34 91.7(5) no
C41 O4 C33 C32 -88.4(5) no
C33 O4 C41 C42 177.2(5) no
C6 C1 C2 C3 -1.1(9) no
C2 C1 C6 C5 -1.2(9) no
C2 C1 C6 C7 179.3(6) no
C6 C1 C2 S1 177.8(5) no
C1 C2 C3 C4 3.5(8) no
S1 C2 C3 C4 -175.5(4) no
C1 C2 C3 O1 -176.5(5) no
S1 C2 C3 O1 4.6(7) no
C2 C3 C4 S2 -176.4(4) no
C2 C3 C4 C5 -3.5(7) no
O1 C3 C4 S2 3.6(7) no
O1 C3 C4 C5 176.5(5) no
C3 C4 C5 C6 1.3(8) no
S2 C4 C5 C6 174.3(5) no
C41' O4' C33' C34' 93.0(5) no
C41' O4' C33' C32' -87.6(5) no
C33' O4' C41' C42' 176.7(4) no
C4 C5 C6 C7 -179.4(5) no
C4 C5 C6 C1 1.2(9) no
C1 C6 C7 C8 5.1(10) no
C5 C6 C7 C8 -174.4(7) no
C1 C6 C7 C10 125.9(8) no
C5 C6 C7 C10 -53.5(9) no
C1 C6 C7 C9 -116.3(7) no
C5 C6 C7 C9 64.3(8) no
C16 C11 C12 C13 2.0(8) no
C16 C11 C12 S2 -171.2(4) no
C12 C11 C16 C15 5.1(8) no
C12 C11 C16 C17 -177.6(5) no
S2 C12 C13 C14 164.4(4) no
C11 C12 C13 C14 -8.8(7) no
S2 C12 C13 O2 -15.9(7) no
C11 C12 C13 O2 171.0(5) no
O2 C13 C14 S3 12.2(6) no
O2 C13 C14 C15 -171.0(4) no
C12 C13 C14 C15 8.7(6) no
C12 C13 C14 S3 -168.1(4) no
C13 C14 C15 C16 -1.9(7) no
S3 C14 C15 C16 174.9(4) no
C14 C15 C16 C17 177.5(5) no
C14 C15 C16 C11 -5.2(7) no
C11 C16 C17 C18 17.2(9) no
C11 C16 C17 C19 -104.6(7) no
C15 C16 C17 C18 -165.6(7) no
C11 C16 C17 C20 136.3(6) no
C15 C16 C17 C19 72.5(7) no
C15 C16 C17 C20 -46.6(8) no
C26 C21 C22 S3 -179.2(5) no
C26 C21 C22 C23 -2.0(9) no
C22 C21 C26 C25 2.5(9) no
C22 C21 C26 C27 -177.5(6) no
C21 C22 C23 C24 1.4(7) no
S3 C22 C23 C24 178.6(4) no
C21 C22 C23 O3 -178.5(5) no
S3 C22 C23 O3 -1.3(7) no
C22 C23 C24 C25 -1.6(7) no
O3 C23 C24 C25 178.3(5) no
C22 C23 C24 S4 174.5(4) no
O3 C23 C24 S4 -5.6(6) no
C23 C24 C25 C26 2.3(9) no
S4 C24 C25 C26 -173.8(5) no
C24 C25 C26 C27 177.3(6) no
C24 C25 C26 C21 -2.7(9) no
C21 C26 C27 C30 179.6(8) no
C25 C26 C27 C29 118.4(8) no
C21 C26 C27 C29 -61.6(8) no
C21 C26 C27 C28 58.9(8) no
C25 C26 C27 C28 -121.1(7) no
C25 C26 C27 C30 -0.4(10) no
C32 C31 C36 C35 -0.1(7) no
C32 C31 C36 C37 -179.2(4) no
C36 C31 C32 C33 -0.1(7) no
C36 C31 C32 S4 174.0(3) no
C31 C32 C33 C34 1.1(7) no
C31 C32 C33 O4 -178.8(4) no
S4 C32 C33 O4 7.2(6) no
S4 C32 C33 C34 -173.0(4) no
C32 C33 C34 C35 -1.9(7) no
O4 C33 C34 S1 -8.0(6) no
C32 C33 C34 S1 172.2(4) no
O4 C33 C34 C35 178.0(5) no
C33 C34 C35 C36 1.7(8) no
S1 C34 C35 C36 -172.4(4) no
C34 C35 C36 C31 -0.7(7) no
C34 C35 C36 C37 178.4(5) no
C35 C36 C37 C40 -41.7(7) no
C31 C36 C37 C40 137.3(6) no
C31 C36 C37 C38 17.0(8) no
C31 C36 C37 C39 -102.9(7) no
C35 C36 C37 C38 -162.1(6) no
C35 C36 C37 C39 78.0(7) no
O4 C41 C42 O5 3.1(8) no
O4 C41 C42 C43 -176.5(5) no
C41 C42 C43 C44 177.2(5) no
C41 C42 C43 C48 -3.0(9) no
O5 C42 C43 C48 177.5(7) no
O5 C42 C43 C44 -2.3(10) no
C44 C43 C48 C47 -0.3(9) no
C42 C43 C48 C47 179.9(6) no
C42 C43 C44 C45 -179.5(6) no
C48 C43 C44 C45 0.7(9) no
C43 C44 C45 C46 -1.1(11) no
C44 C45 C46 C47 1.1(12) no
C45 C46 C47 C48 -0.6(12) no
C46 C47 C48 C43 0.3(11) no
C2' C1' C6' C7' 178.7(6) no
C6' C1' C2' C3' -1.3(9) no
C2' C1' C6' C5' -0.3(9) no
C6' C1' C2' S1' 177.4(5) no
C1' C2' C3' O1' -177.0(5) no
S1' C2' C3' C4' -176.2(4) no
C1' C2' C3' C4' 2.5(8) no
S1' C2' C3' O1' 4.3(7) no
C2' C3' C4' C5' -2.3(8) no
O1' C3' C4' C5' 177.2(5) no
C2' C3' C4' S2' -176.5(4) no
O1' C3' C4' S2' 2.9(8) no
C3' C4' C5' C6' 0.8(9) no
S2' C4' C5' C6' 175.2(5) no
C4' C5' C6' C7' -178.5(6) no
C4' C5' C6' C1' 0.5(9) no
C1' C6' C7' C10' 133.5(7) no
C5' C6' C7' C8' -166.0(7) no
C5' C6' C7' C9' 69.7(8) no
C1' C6' C7' C9' -109.3(7) no
C5' C6' C7' C10' -47.5(9) no
C1' C6' C7' C8' 15.1(10) no
C16' C11' C12' S2' -171.1(5) no
C12' C11' C16' C15' 5.1(8) no
C12' C11' C16' C17' -178.4(6) no
C16' C11' C12' C13' 1.8(9) no
C11' C12' C13' O2' 170.8(5) no
C11' C12' C13' C14' -8.3(7) no
S2' C12' C13' O2' -16.4(6) no
S2' C12' C13' C14' 164.5(4) no
O2' C13' C14' S3' 12.7(7) no
O2' C13' C14' C15' -171.0(5) no
C12' C13' C14' C15' 8.1(7) no
C12' C13' C14' S3' -168.2(4) no
S3' C14' C15' C16' 174.9(5) no
C13' C14' C15' C16' -1.5(9) no
C14' C15' C16' C17' 178.2(6) no
C14' C15' C16' C11' -5.3(9) no
C15' C16' C17' C20' -54.5(9) no
C15' C16' C17' C18' -171.7(8) no
C11' C16' C17' C19' -107.6(10) no
C15' C16' C17' C19' 68.7(11) no
C11' C16' C17' C18' 12.0(10) no
C11' C16' C17' C20' 129.2(8) no
C22' C21' C26' C27' -177.3(5) no
C26' C21' C22' S3' -178.3(5) no
C22' C21' C26' C25' 1.7(9) no
C26' C21' C22' C23' -1.8(9) no
S3' C22' C23' O3' -2.2(7) no
C21' C22' C23' C24' 1.7(7) no
S3' C22' C23' C24' 178.1(4) no
C21' C22' C23' O3' -178.6(5) no
O3' C23' C24' S4' -5.6(6) no
C22' C23' C24' C25' -1.8(7) no
O3' C23' C24' C25' 178.6(4) no
C22' C23' C24' S4' 174.1(4) no
C23' C24' C25' C26' 1.8(8) no
S4' C24' C25' C26' -174.0(4) no
C24' C25' C26' C27' 177.2(5) no
C24' C25' C26' C21' -1.7(8) no
C21' C26' C27' C29' -61.8(8) no
C25' C26' C27' C30' -1.7(8) no
C25' C26' C27' C28' -120.6(6) no
C21' C26' C27' C28' 58.3(8) no
C25' C26' C27' C29' 119.3(6) no
C21' C26' C27' C30' 177.2(6) no
C36' C31' C32' S4' 174.1(4) no
C32' C31' C36' C37' -177.8(5) no
C36' C31' C32' C33' -0.2(7) no
C32' C31' C36' C35' -0.2(7) no
S4' C32' C33' C34' -173.0(4) no
S4' C32' C33' O4' 7.6(6) no
C31' C32' C33' O4' -178.2(4) no
C31' C32' C33' C34' 1.3(7) no
O4' C33' C34' S1' -8.5(6) no
C32' C33' C34' C35' -1.9(7) no
C32' C33' C34' S1' 172.1(4) no
O4' C33' C34' C35' 177.6(5) no
C33' C34' C35' C36' 1.4(8) no
S1' C34' C35' C36' -172.4(4) no
C34' C35' C36' C31' -0.4(8) no
C34' C35' C36' C37' 177.2(5) no
C31' C36' C37' C39' -104.3(8) no
C31' C36' C37' C40' 134.9(6) no
C31' C36' C37' C38' 16.0(9) no
C35' C36' C37' C39' 78.2(9) no
C35' C36' C37' C40' -42.6(8) no
C35' C36' C37' C38' -161.6(7) no
O4' C41' C42' O5' 0.4(8) no
O4' C41' C42' C43' -177.3(5) no
O5' C42' C43' C44' -0.4(9) no
O5' C42' C43' C48' -179.7(7) no
C41' C42' C43' C44' 177.3(5) no
C41' C42' C43' C48' -2.0(9) no
C42' C43' C44' C45' -179.8(6) no
C48' C43' C44' C45' -0.6(9) no
C42' C43' C48' C47' -179.7(6) no
C44' C43' C48' C47' 1.1(9) no
C43' C44' C45' C46' 0.6(10) no
C44' C45' C46' C47' -1.1(11) no
C45' C46' C47' C48' 1.6(11) no
C46' C47' C48' C43' -1.6(9) no
C103 N1 C101 C102 -59.0(13) no
C105 N1 C101 C102 171.7(12) no
C107 N1 C101 C102 59.9(13) no
C101 N1 C103 C104 -51.6(13) no
C105 N1 C103 C104 70.0(14) no
C107 N1 C103 C104 -170.0(11) no
C101 N1 C105 C106 179.2(13) no
C103 N1 C105 C106 55.6(17) no
C107 N1 C105 C106 -66.6(16) no
C101 N1 C107 C108 71.3(15) no
C103 N1 C107 C108 -169.4(14) no
C105 N1 C107 C108 -41.0(17) no
C203 N2 C201 C202 -60.6(12) no
C205 N2 C201 C202 178.7(10) no
C207 N2 C201 C202 59.9(12) no
C201 N2 C203 C204 -53.0(11) no
C205 N2 C203 C204 63.3(11) no
C207 N2 C203 C204 -173.9(10) no
C201 N2 C205 C206 -175.4(9) no
C203 N2 C205 C206 64.0(11) no
C207 N2 C205 C206 -57.6(12) no
C201 N2 C207 C208 67.7(14) no
C203 N2 C207 C208 -170.1(12) no
C205 N2 C207 C208 -46.8(15) no
